data_7023701
loop_
_publ_author_name
'Smida, Mouna'
'Lhoste, J\'er\^ome'
'Pimenta, Vanessa'
'H\'emon-Ribaud, Annie'
'Jouffret, Laurent'
'Leblanc, Marc'
'Dammak, Mohamed'
'Gren\`eche, Jean-Marc'
'Maisonneuve, Vincent'

_publ_section_title
;
 New series of hybrid fluoroferrates synthesized with triazoles: various
 dimensionalities and M\"ossbauer studies.
;
_journal_issue 44
_journal_name_full 'Dalton transactions (Cambridge, England : 2003)'
_journal_page_first 15748
_journal_page_last 15755
_journal_paper_doi 10.1039/c3dt51812d
_journal_volume 42
_journal_year 2013
_chemical_formula_moiety '2(F3 Fe H4 O2), C2 H8 N'
_chemical_formula_sum 'C2 H16 F6 Fe2 N O4'
_chemical_formula_weight 343.86
_chemical_name_systematic
; 
 ? 
;
_space_group_IT_number 63
_symmetry_cell_setting orthorhombic
_symmetry_space_group_name_Hall '-C 2c 2'
_symmetry_space_group_name_H-M 'C m c m'
_atom_sites_solution_hydrogens geom
_atom_sites_solution_primary direct
_atom_sites_solution_secondary difmap
_audit_creation_method SHELXL-97
_cell_angle_alpha 90.00
_cell_angle_beta 90.00
_cell_angle_gamma 90.00
_cell_formula_units_Z 4
_cell_length_a 10.4065(4)
_cell_length_b 7.4143(3)
_cell_length_c 15.1516(5)
_cell_measurement_reflns_used 3814
_cell_measurement_temperature 296(2)
_cell_measurement_theta_max 27.66
_cell_measurement_theta_min 2.69
_cell_volume 1169.05(8)
_computing_cell_refinement 'Bruker SAINT'
_computing_data_collection 'Bruker APEX2'
_computing_data_reduction 'Bruker SAINT'
_computing_structure_refinement 'SHELXL-97 (Sheldrick, 2008)'
_computing_structure_solution 'SHELXS-97 (Sheldrick, 2008)'
_diffrn_ambient_temperature 296(2)
_diffrn_detector_area_resol_mean 10.0
_diffrn_measured_fraction_theta_full 1.000
_diffrn_measured_fraction_theta_max 1.000
_diffrn_measurement_device_type 'Bruker APEXII'
_diffrn_measurement_method '\w scans'
_diffrn_radiation_monochromator graphite
_diffrn_radiation_source 'fine-focus sealed tube'
_diffrn_radiation_type MoK\a
_diffrn_radiation_wavelength 0.71073
_diffrn_reflns_av_R_equivalents 0.0396
_diffrn_reflns_av_sigmaI/netI 0.0186
_diffrn_reflns_limit_h_max 13
_diffrn_reflns_limit_h_min -13
_diffrn_reflns_limit_k_max 9
_diffrn_reflns_limit_k_min -9
_diffrn_reflns_limit_l_max 19
_diffrn_reflns_limit_l_min -17
_diffrn_reflns_number 10177
_diffrn_reflns_theta_full 27.89
_diffrn_reflns_theta_max 27.89
_diffrn_reflns_theta_min 2.69
_diffrn_standards_decay_% 0
_diffrn_standards_interval_count 0
_diffrn_standards_number 0
_exptl_absorpt_coefficient_mu 2.556
_exptl_absorpt_correction_T_max 0.795
_exptl_absorpt_correction_T_min 0.618
_exptl_absorpt_correction_type multi-scan
_exptl_absorpt_process_details '(SHELX76; Sheldrick, 2008)'
_exptl_crystal_colour brown
_exptl_crystal_density_diffrn 1.954
_exptl_crystal_density_meas ?
_exptl_crystal_density_method 'not measured'
_exptl_crystal_description parallepiped
_exptl_crystal_F_000 692
_exptl_crystal_size_max 0.21
_exptl_crystal_size_mid 0.16
_exptl_crystal_size_min 0.09
_refine_diff_density_max 0.750
_refine_diff_density_min -0.784
_refine_diff_density_rms 0.350
_refine_ls_extinction_method none
_refine_ls_goodness_of_fit_ref 1.447
_refine_ls_hydrogen_treatment mixed
_refine_ls_matrix_type full
_refine_ls_number_parameters 51
_refine_ls_number_reflns 764
_refine_ls_number_restraints 1
_refine_ls_restrained_S_all 1.447
_refine_ls_R_factor_all 0.0428
_refine_ls_R_factor_gt 0.0277
_refine_ls_shift/su_max 0.000
_refine_ls_shift/su_mean 0.000
_refine_ls_structure_factor_coef Fsqd
_refine_ls_weighting_details 'calc w=1/[\s^2^(Fo^2^)+(0.0654P)^2^+1.6307P] where P=(Fo^2^+2Fc^2^)/3'
_refine_ls_weighting_scheme calc
_refine_ls_wR_factor_gt 0.1123
_refine_ls_wR_factor_ref 0.1465
_reflns_number_gt 667
_reflns_number_total 764
_reflns_threshold_expression >2sigma(I)
_cod_data_source_file c3dt51812d.txt
_cod_data_source_block HdmaFe2(H2O)4F6
_cod_depositor_comments
;
The following automatic conversions were performed:

'_exptl_crystal_density_meas' value 'not measured' was changed to '?'
- the value is perceived as not measured.

Automatic conversion script
Id: cif_fix_values 3008 2015-01-20 13:52:24Z robertas 
;
_cod_database_code 7023701

loop_
_symmetry_equiv_pos_as_xyz
'x, y, z'
'x, -y, -z'
'-x, y, -z+1/2'
'-x, -y, z+1/2'
'x+1/2, y+1/2, z'
'x+1/2, -y+1/2, -z'
'-x+1/2, y+1/2, -z+1/2'
'-x+1/2, -y+1/2, z+1/2'
'-x, -y, -z'
'-x, y, z'
'x, -y, z-1/2'
'x, y, -z-1/2'
'-x+1/2, -y+1/2, -z'
'-x+1/2, y+1/2, z'
'x+1/2, -y+1/2, z-1/2'
'x+1/2, y+1/2, -z-1/2'

loop_
_atom_site_label
_atom_site_type_symbol
_atom_site_fract_x
_atom_site_fract_y
_atom_site_fract_z
_atom_site_U_iso_or_equiv
_atom_site_adp_type
_atom_site_occupancy
_atom_site_symmetry_multiplicity
_atom_site_calc_flag
_atom_site_refinement_flags
Fe1 Fe 0.5000 0.5000 0.5000 0.0164(3) Uani 1 4 d S
Fe2 Fe 0.5000 1.0000 0.5000 0.0163(3) Uani 1 4 d S
F1 F 0.5000 0.7570(2) 0.54882(17) 0.0236(6) Uani 1 2 d S
F2 F 0.63082(15) 0.9287(2) 0.41707(11) 0.0272(4) Uani 1 1 d .
OW1 O 0.36125(18) 0.4262(2) 0.59871(14) 0.0247(5) Uani 1 1 d D
H1WA H 0.360(4) 0.296(5) 0.600(3) 0.043(10) Uiso 1 1 d D
H1WB H 0.2821(15) 0.472(4) 0.598(3) 0.049(11) Uiso 1 1 d D
C1 C 0.3813(7) 0.7462(6) 0.7500 0.0480(14) Uani 1 2 d S
H1AC H 0.3802 0.8210 0.8014 0.072 Uiso 1 1 d .
H1BC H 0.3083 0.6695 0.7500 0.072 Uiso 1 2 d S
N1 N 0.5000 0.6359(7) 0.7500 0.0365(12) Uani 1 4 d S
H1AN H 0.5000 0.5643 0.7020 0.044 Uiso 0.50 2 calc SPR
H1BN H 0.5000 0.5643 0.7980 0.044 Uiso 0.50 2 calc SPR

loop_
_atom_site_aniso_label
_atom_site_aniso_U_11
_atom_site_aniso_U_22
_atom_site_aniso_U_33
_atom_site_aniso_U_23
_atom_site_aniso_U_13
_atom_site_aniso_U_12
Fe1 0.0175(5) 0.0118(5) 0.0200(5) -0.0009(2) 0.000 0.000
Fe2 0.0149(5) 0.0100(5) 0.0239(5) -0.0001(2) 0.000 0.000
F1 0.0333(13) 0.0111(10) 0.0264(13) 0.0005(6) 0.000 0.000
F2 0.0224(8) 0.0202(8) 0.0391(9) -0.0020(6) 0.0104(6) 0.0003(6)
OW1 0.0195(9) 0.0186(10) 0.0358(11) 0.0014(7) 0.0059(7) 0.0003(7)
C1 0.050(3) 0.058(4) 0.035(3) 0.000 0.000 0.010(2)
N1 0.054(3) 0.030(2) 0.025(2) 0.000 0.000 0.000

loop_
_atom_type_symbol
_atom_type_description
_atom_type_scat_dispersion_real
_atom_type_scat_dispersion_imag
_atom_type_scat_source
C C 0.0033 0.0016 'International Tables Vol C Tables 4.2.6.8 and 6.1.1.4'
H H 0.0000 0.0000 'International Tables Vol C Tables 4.2.6.8 and 6.1.1.4'
N N 0.0061 0.0033 'International Tables Vol C Tables 4.2.6.8 and 6.1.1.4'
F F 0.0171 0.0103 'International Tables Vol C Tables 4.2.6.8 and 6.1.1.4'
Fe Fe 0.3463 0.8444 'International Tables Vol C Tables 4.2.6.8 and 6.1.1.4'
O O 0.0106 0.0060 'International Tables Vol C Tables 4.2.6.8 and 6.1.1.4'

loop_
_geom_angle_atom_site_label_1
_geom_angle_atom_site_label_2
_geom_angle_atom_site_label_3
_geom_angle
_geom_angle_site_symmetry_1
_geom_angle_site_symmetry_3
F1 Fe1 F1 180.0 9_666 .
F1 Fe1 OW1 90.83(7) 9_666 .
F1 Fe1 OW1 89.17(7) . .
F1 Fe1 OW1 90.83(7) 9_666 10_655
F1 Fe1 OW1 89.17(7) . 10_655
OW1 Fe1 OW1 84.40(11) . 10_655
F1 Fe1 OW1 89.17(7) 9_666 2_566
F1 Fe1 OW1 90.83(7) . 2_566
OW1 Fe1 OW1 95.60(11) . 2_566
OW1 Fe1 OW1 180.0 10_655 2_566
F1 Fe1 OW1 89.17(7) 9_666 9_666
F1 Fe1 OW1 90.83(7) . 9_666
OW1 Fe1 OW1 180.0 . 9_666
OW1 Fe1 OW1 95.60(11) 10_655 9_666
OW1 Fe1 OW1 84.40(11) 2_566 9_666
F2 Fe2 F2 89.92(10) . 10_655
F2 Fe2 F2 90.08(10) . 2_576
F2 Fe2 F2 180.0 10_655 2_576
F2 Fe2 F2 180.00(7) . 9_676
F2 Fe2 F2 90.08(10) 10_655 9_676
F2 Fe2 F2 89.92(10) 2_576 9_676
F2 Fe2 F1 89.64(7) . .
F2 Fe2 F1 89.64(7) 10_655 .
F2 Fe2 F1 90.36(7) 2_576 .
F2 Fe2 F1 90.36(7) 9_676 .
F2 Fe2 F1 90.36(7) . 9_676
F2 Fe2 F1 90.36(7) 10_655 9_676
F2 Fe2 F1 89.64(7) 2_576 9_676
F2 Fe2 F1 89.64(7) 9_676 9_676
F1 Fe2 F1 180.0 . 9_676
Fe2 F1 Fe1 136.47(14) . .
Fe1 OW1 H1WA 106(2) . .
Fe1 OW1 H1WB 121(3) . .
H1WA OW1 H1WB 112(3) . .
N1 C1 H1AC 109.0 . .
N1 C1 H1BC 110.0 . .
H1AC C1 H1BC 110.0 . .
C1 N1 C1 112.9(5) . 10_655
C1 N1 H1AN 109.0 . .
C1 N1 H1AN 109.0 10_655 .
C1 N1 H1BN 109.0 . .
C1 N1 H1BN 109.0 10_655 .
H1AN N1 H1BN 107.8 . .

loop_
_geom_bond_atom_site_label_1
_geom_bond_atom_site_label_2
_geom_bond_distance
_geom_bond_site_symmetry_2
Fe1 F1 2.0442(17) 9_666
Fe1 F1 2.0442(17) .
Fe1 OW1 2.1496(18) .
Fe1 OW1 2.1496(18) 10_655
Fe1 OW1 2.1496(18) 2_566
Fe1 OW1 2.1496(19) 9_666
Fe2 F2 1.9266(16) .
Fe2 F2 1.9266(16) 10_655
Fe2 F2 1.9266(16) 2_576
Fe2 F2 1.9266(16) 9_676
Fe2 F1 1.9474(17) .
Fe2 F1 1.9474(17) 9_676
OW1 H1WA 0.96(4) .
OW1 H1WB 0.892(10) .
C1 N1 1.481(7) .
C1 H1AC 0.960 .
C1 H1BC 0.950 .
N1 C1 1.481(7) 10_655
N1 H1AN 0.9000 .
N1 H1BN 0.9000 .
